data_4508472
loop_
_publ_author_name
'Mocilac, Pavle'
'Gallagher, John F.'

_publ_section_title
;
 The First Phenyl-N-pyridinylcarbamate Structures: Structural and
 Conformational Analysis of Nine Methoxyphenyl-N-pyridinylcarbamates
;
_journal_issue 12
_journal_name_full 'Crystal Growth &amp; Design'
_journal_page_first 5295
_journal_paper_doi 10.1021/cg4010888
_journal_volume 13
_journal_year 2013
_chemical_formula_moiety '8(C13 H12 N2 O3), C H'
_chemical_formula_sum 'C105 H97 N16 O24'
_chemical_formula_weight 1966.99
_chemical_name_systematic
; 
 ? 
;
_space_group_IT_number 148
_symmetry_cell_setting trigonal
_symmetry_space_group_name_Hall '-R 3'
_symmetry_space_group_name_H-M 'R -3 :H'
_atom_sites_solution_hydrogens geom
_atom_sites_solution_primary direct
_atom_sites_solution_secondary difmap
_audit_creation_method SHELXL-97
_cell_angle_alpha 90.00
_cell_angle_beta 90.00
_cell_angle_gamma 120.00
_cell_formula_units_Z 9
_cell_length_a 54.929(4)
_cell_length_b 54.929(4)
_cell_length_c 8.6324(6)
_cell_measurement_reflns_used 2463
_cell_measurement_temperature 294(2)
_cell_measurement_theta_max 44.5
_cell_measurement_theta_min 2.55
_cell_volume 22556(3)
_computing_cell_refinement
;
CrysAlisPro, Agilent Technologies,
Version 1.171.34.49 (release 20-01-2011 CrysAlis171 .NET)
(compiled Jan 20 2011,15:58:25)
;
_computing_data_collection
;
CrysAlisPro, Agilent Technologies,
Version 1.171.34.49 (release 20-01-2011 CrysAlis171 .NET)
(compiled Jan 20 2011,15:58:25)
;
_computing_data_reduction
;
CrysAlisPro, Agilent Technologies,
Version 1.171.34.49 (release 20-01-2011 CrysAlis171 .NET)
(compiled Jan 20 2011,15:58:25)
;
_computing_molecular_graphics 'PLATON (Spek, 2009)'
_computing_publication_material SHELXL97
_computing_structure_refinement 'SHELXL97 (Sheldrick, 2008) and SORTX (McArdle, 1995)'
_computing_structure_solution 'SHELXS97 (Sheldrick, 2008)'
_diffrn_ambient_temperature 294(2)
_diffrn_measured_fraction_theta_full 0.995
_diffrn_measured_fraction_theta_max 0.995
_diffrn_measurement_device 'Xcalibur, Sapphire3, Gemini Ultra'
_diffrn_measurement_method '\w scans'
_diffrn_radiation_monochromator graphite
_diffrn_radiation_source 'Enhance (Cu) fine-focus sealed tube'
_diffrn_radiation_type CuK\a
_diffrn_radiation_wavelength 1.54184
_diffrn_reflns_av_R_equivalents 0.0674
_diffrn_reflns_av_sigmaI/netI 0.0455
_diffrn_reflns_limit_h_max 49
_diffrn_reflns_limit_h_min -49
_diffrn_reflns_limit_k_max 49
_diffrn_reflns_limit_k_min -49
_diffrn_reflns_limit_l_max 7
_diffrn_reflns_limit_l_min -7
_diffrn_reflns_number 22883
_diffrn_reflns_theta_full 44.58
_diffrn_reflns_theta_max 44.58
_diffrn_reflns_theta_min 2.79
_diffrn_standards_decay_% 1
_diffrn_standards_interval_time 120
_diffrn_standards_number 22883
_exptl_absorpt_coefficient_mu 0.781
_exptl_absorpt_correction_T_max 0.9732
_exptl_absorpt_correction_T_min 0.5566
_exptl_absorpt_correction_type analytical
_exptl_absorpt_process_details '(ABSFAC, Clark and Reid, 1998)'
_exptl_crystal_colour colourless
_exptl_crystal_density_diffrn 1.303
_exptl_crystal_density_method 'not measured'
_exptl_crystal_description needle
_exptl_crystal_F_000 9279
_exptl_crystal_size_max 0.85
_exptl_crystal_size_mid 0.03
_exptl_crystal_size_min 0.03
_refine_diff_density_max 0.212
_refine_diff_density_min -0.202
_refine_diff_density_rms 0.047
_refine_ls_extinction_coef 0.000015(4)
_refine_ls_extinction_expression Fc^*^=kFc[1+0.001xFc^2^\l^3^/sin(2\q)]^-1/4^
_refine_ls_extinction_method SHELXL
_refine_ls_goodness_of_fit_ref 1.146
_refine_ls_hydrogen_treatment constr
_refine_ls_matrix_type full
_refine_ls_number_parameters 753
_refine_ls_number_reflns 3946
_refine_ls_number_restraints 162
_refine_ls_restrained_S_all 1.124
_refine_ls_R_factor_all 0.1146
_refine_ls_R_factor_gt 0.0942
_refine_ls_shift/su_max 0.000
_refine_ls_shift/su_mean 0.000
_refine_ls_structure_factor_coef Fsqd
_refine_ls_weighting_details 'w=1/[\s^2^(Fo^2^)+(0.05P)^2^+278P] where P=(Fo^2^+2Fc^2^)/3'
_refine_ls_weighting_scheme calc
_refine_ls_wR_factor_gt 0.2203
_refine_ls_wR_factor_ref 0.2307
_reflns_number_gt 3086
_reflns_number_total 3946
_reflns_threshold_expression I>2\s(I)
_cod_data_source_file cg4010888_si_003.cif
_cod_data_source_block 13-021_CmoOMe
_cod_depositor_comments
;
The following automatic conversions were performed:

'_symmetry_cell_setting' value 'Trigonal' changed to 'trigonal'
according to /home/saulius/struct/CIF-dictionaries/cif_core.dic
dictionary named 'cif_core.dic' version 2.4.2 from
2011-04-26.

'_exptl_absorpt_correction_type' value 'Analytical'
changed to 'analytical' according to
/home/saulius/struct/CIF-dictionaries/cif_core.dic dictionary named
'cif_core.dic' version 2.4.2 from 2011-04-26.

Automatic conversion script
Id: cif_fix_values 1891 2012-01-12 08:04:46Z andrius 
;
_cod_original_sg_symbol_H-M 'R -3'
_cod_database_code 4508472

loop_
_symmetry_equiv_pos_as_xyz
'x, y, z'
'-y, x-y, z'
'-x+y, -x, z'
'x+2/3, y+1/3, z+1/3'
'-y+2/3, x-y+1/3, z+1/3'
'-x+y+2/3, -x+1/3, z+1/3'
'x+1/3, y+2/3, z+2/3'
'-y+1/3, x-y+2/3, z+2/3'
'-x+y+1/3, -x+2/3, z+2/3'
'-x, -y, -z'
'y, -x+y, -z'
'x-y, x, -z'
'-x+2/3, -y+1/3, -z+1/3'
'y+2/3, -x+y+1/3, -z+1/3'
'x-y+2/3, x+1/3, -z+1/3'
'-x+1/3, -y+2/3, -z+2/3'
'y+1/3, -x+y+2/3, -z+2/3'
'x-y+1/3, x+2/3, -z+2/3'

loop_
_atom_site_label
_atom_site_type_symbol
_atom_site_fract_x
_atom_site_fract_y
_atom_site_fract_z
_atom_site_U_iso_or_equiv
_atom_site_adp_type
_atom_site_occupancy
_atom_site_symmetry_multiplicity
_atom_site_calc_flag
_atom_site_refinement_flags
_atom_site_disorder_assembly
_atom_site_disorder_group
O1A O 0.05664(16) 0.26416(18) 0.9022(9) 0.099(2) Uani 1 1 d . . .
O2A O 0.06889(14) 0.30975(14) 0.8756(7) 0.0790(19) Uani 1 1 d . . .
N1A N 0.10037(18) 0.29755(17) 0.8217(9) 0.076(2) Uani 1 1 d . . .
H1A H 0.1104 0.3152 0.8005 0.091 Uiso 1 1 calc R . .
C1A C 0.0739(3) 0.2876(3) 0.8679(11) 0.071(3) Uani 1 1 d . . .
C11A C 0.0410(2) 0.3032(2) 0.9001(15) 0.071(3) Uani 1 1 d . . .
C12A C 0.0228(3) 0.29444(19) 0.7791(15) 0.069(3) Uani 1 1 d . . .
C13A C -0.0045(2) 0.2884(2) 0.7988(14) 0.080(3) Uani 1 1 d . . .
H13A H -0.0171 0.2824 0.7165 0.096 Uiso 1 1 calc R . .
C14A C -0.0124(2) 0.2918(2) 0.944(2) 0.099(4) Uani 1 1 d . . .
H14A H -0.0308 0.2879 0.9595 0.119 Uiso 1 1 calc R . .
C15A C 0.0054(4) 0.3005(3) 1.0669(15) 0.118(4) Uani 1 1 d . . .
H15A H -0.0005 0.3023 1.1647 0.142 Uiso 1 1 calc R . .
C16A C 0.0326(3) 0.3065(2) 1.0426(15) 0.102(4) Uani 1 1 d . . .
H16A H 0.0453 0.3128 1.1243 0.122 Uiso 1 1 calc R . .
O3A O 0.03365(13) 0.29323(14) 0.6364(10) 0.088(2) Uani 1 1 d . . .
C17A C 0.0166(2) 0.2875(3) 0.5031(14) 0.117(4) Uani 1 1 d . . .
H17A H 0.0006 0.2689 0.5105 0.176 Uiso 1 1 calc R . .
H17B H 0.0273 0.2888 0.4124 0.176 Uiso 1 1 calc R . .
H17C H 0.0103 0.3009 0.4961 0.176 Uiso 1 1 calc R . .
C21A C 0.1126(2) 0.2809(2) 0.8062(11) 0.064(3) Uani 1 1 d . . .
C22A C 0.1353(2) 0.2895(2) 0.7065(12) 0.073(3) Uani 1 1 d . . .
H22A H 0.1409 0.3060 0.6515 0.088 Uiso 1 1 calc R . .
N23A N 0.14975(16) 0.2766(2) 0.6819(9) 0.080(2) Uani 1 1 d . . .
C24A C 0.1417(2) 0.2527(2) 0.7610(14) 0.080(3) Uani 1 1 d . . .
H24A H 0.1512 0.2429 0.7461 0.096 Uiso 1 1 calc R . .
C25A C 0.1193(2) 0.2423(2) 0.8646(12) 0.082(3) Uani 1 1 d . . .
H25A H 0.1142 0.2260 0.9202 0.099 Uiso 1 1 calc R . .
C26A C 0.1049(2) 0.2566(2) 0.8836(11) 0.078(3) Uani 1 1 d . . .
H26A H 0.0896 0.2494 0.9506 0.093 Uiso 1 1 calc R . .
O1B O 0.19895(14) 0.44637(16) 0.4002(9) 0.099(2) Uani 1 1 d . . .
O2B O 0.23047(16) 0.43209(14) 0.3505(8) 0.084(2) Uani 1 1 d . . .
N1B N 0.18890(19) 0.40152(19) 0.4460(9) 0.072(2) Uani 1 1 d . . .
H1B H 0.1952 0.3902 0.4296 0.087 Uiso 1 1 calc R . .
C1B C 0.2047(2) 0.4278(3) 0.3998(11) 0.070(3) Uani 1 1 d . . .
C11B C 0.2501(2) 0.4592(2) 0.3070(17) 0.076(3) Uani 1 1 d . . .
C12B C 0.2697(3) 0.4768(3) 0.4083(15) 0.075(3) Uani 1 1 d . . .
C13B C 0.2899(3) 0.5025(3) 0.3667(17) 0.091(3) Uani 1 1 d . . .
H13B H 0.3031 0.5144 0.4387 0.109 Uiso 1 1 calc R . .
C14B C 0.2909(3) 0.5112(3) 0.215(2) 0.110(4) Uani 1 1 d . . .
H14B H 0.3050 0.5289 0.1839 0.132 Uiso 1 1 calc R . .
C15B C 0.2718(4) 0.4940(3) 0.1121(15) 0.110(4) Uani 1 1 d . . .
H15B H 0.2726 0.5000 0.0105 0.132 Uiso 1 1 calc R . .
C16B C 0.2508(3) 0.4677(3) 0.1542(16) 0.100(4) Uani 1 1 d . . .
H16B H 0.2375 0.4558 0.0827 0.119 Uiso 1 1 calc R . .
O3B O 0.26723(15) 0.46649(16) 0.5563(10) 0.103(2) Uani 1 1 d . . .
C17B C 0.2878(3) 0.4844(3) 0.6667(15) 0.148(5) Uani 1 1 d . . .
H17D H 0.3062 0.4892 0.6304 0.222 Uiso 1 1 calc R . .
H17E H 0.2843 0.4748 0.7641 0.222 Uiso 1 1 calc R . .
H17F H 0.2867 0.5012 0.6798 0.222 Uiso 1 1 calc R . .
C21B C 0.1625(2) 0.3905(2) 0.5202(12) 0.066(3) Uani 1 1 d . . .
C22B C 0.1541(2) 0.3672(2) 0.6136(13) 0.076(3) Uani 1 1 d . . .
H22B H 0.1660 0.3599 0.6230 0.091 Uiso 1 1 calc R . .
N23B N 0.1297(2) 0.35454(17) 0.6919(9) 0.081(2) Uani 1 1 d . . .
C24B C 0.1137(2) 0.3666(2) 0.6761(12) 0.085(3) Uani 1 1 d . . .
H24B H 0.0969 0.3589 0.7316 0.102 Uiso 1 1 calc R . .
C25B C 0.1202(2) 0.3893(2) 0.5850(13) 0.078(3) Uani 1 1 d . . .
H25B H 0.1078 0.3960 0.5758 0.094 Uiso 1 1 calc R . .
C26B C 0.1455(2) 0.40206(19) 0.5065(11) 0.068(3) Uani 1 1 d . . .
H26B H 0.1508 0.4180 0.4463 0.082 Uiso 1 1 calc R . .
O1C O 0.23963(16) 0.28707(14) 0.4793(9) 0.093(2) Uani 1 1 d . . .
O2C O 0.19881(14) 0.25441(16) 0.5877(8) 0.082(2) Uani 1 1 d . . .
N1C N 0.20349(16) 0.29528(18) 0.5147(9) 0.069(2) Uani 1 1 d . . .
H1C H 0.1870 0.2882 0.5556 0.083 Uiso 1 1 calc R . .
C1C C 0.2161(2) 0.2798(2) 0.5222(11) 0.066(3) Uani 1 1 d . . .
C11C C 0.2102(2) 0.2370(2) 0.6198(15) 0.067(3) Uani 1 1 d . . .
C12C C 0.2093(2) 0.2192(2) 0.5084(15) 0.076(3) Uani 1 1 d . . .
C13C C 0.2184(2) 0.2010(2) 0.5415(16) 0.096(4) Uani 1 1 d . . .
H13C H 0.2176 0.1885 0.4664 0.115 Uiso 1 1 calc R . .
C14C C 0.2289(3) 0.2010(3) 0.689(2) 0.112(4) Uani 1 1 d . . .
H14C H 0.2351 0.1884 0.7130 0.135 Uiso 1 1 calc R . .
C15C C 0.2302(3) 0.2194(4) 0.7977(16) 0.115(4) Uani 1 1 d . . .
H15C H 0.2376 0.2198 0.8953 0.139 Uiso 1 1 calc R . .
C16C C 0.2205(3) 0.2375(3) 0.7623(15) 0.103(4) Uani 1 1 d . . .
H16C H 0.2210 0.2500 0.8367 0.123 Uiso 1 1 calc R . .
O3C O 0.19935(16) 0.22021(15) 0.3648(10) 0.105(2) Uani 1 1 d . . .
C17C C 0.2017(3) 0.2042(3) 0.2418(14) 0.149(6) Uani 1 1 d . . .
H17G H 0.1911 0.1846 0.2668 0.223 Uiso 1 1 calc R . .
H17H H 0.2211 0.2096 0.2277 0.223 Uiso 1 1 calc R . .
H17I H 0.1946 0.2077 0.1479 0.223 Uiso 1 1 calc R . .
C21C C 0.2143(2) 0.3215(2) 0.4477(11) 0.065(3) Uani 1 1 d . . .
C22C C 0.2026(2) 0.3380(3) 0.4781(12) 0.084(3) Uani 1 1 d . . .
H22C H 0.1879 0.3310 0.5487 0.100 Uiso 1 1 calc R . .
N23C N 0.2101(2) 0.3626(2) 0.4178(12) 0.091(3) Uani 1 1 d . . .
C24C C 0.2312(2) 0.3724(2) 0.3150(13) 0.082(3) Uani 1 1 d . . .
H24C H 0.2369 0.3897 0.2685 0.099 Uiso 1 1 calc R . .
C25C C 0.2444(2) 0.3585(3) 0.2766(12) 0.088(3) Uani 1 1 d . . .
H25C H 0.2592 0.3663 0.2065 0.106 Uiso 1 1 calc R . .
C26C C 0.2361(2) 0.3323(2) 0.3403(13) 0.076(3) Uani 1 1 d . . .
H26C H 0.2449 0.3222 0.3119 0.091 Uiso 1 1 calc R . .
C11D C 0.1351(5) 0.0395(3) 0.191(2) 0.121(7) Uani 1 1 d . . .
C12D C 0.1531(3) 0.0375(2) 0.289(2) 0.088(4) Uani 1 1 d . . .
C13D C 0.1782(3) 0.0411(3) 0.236(2) 0.112(4) Uani 1 1 d . . .
H13D H 0.1902 0.0387 0.3026 0.134 Uiso 1 1 calc R A .
C14D C 0.1856(3) 0.0484(3) 0.083(3) 0.133(6) Uani 1 1 d . . .
H14D H 0.2030 0.0518 0.0475 0.159 Uiso 1 1 calc R . .
C15D C 0.1678(7) 0.0507(4) -0.014(2) 0.182(9) Uani 1 1 d . . .
H15D H 0.1724 0.0553 -0.1177 0.218 Uiso 1 1 calc R A .
C16D C 0.1425(5) 0.0460(4) 0.044(4) 0.175(10) Uani 1 1 d . . .
H16D H 0.1300 0.0475 -0.0227 0.210 Uiso 1 1 calc R . .
O3D O 0.14228(17) 0.03145(17) 0.4331(14) 0.115(3) Uani 1 1 d . . .
C17D C 0.1609(3) 0.0311(3) 0.5495(16) 0.151(6) Uani 1 1 d . . .
H171 H 0.1658 0.0171 0.5236 0.226 Uiso 1 1 calc R . .
H172 H 0.1517 0.0268 0.6484 0.226 Uiso 1 1 calc R . .
H173 H 0.1777 0.0492 0.5541 0.226 Uiso 1 1 calc R . .
O1D O 0.1200(11) 0.0815(10) 0.181(4) 0.088(9) Uani 0.50 1 d PU A -1
C1D C 0.1063(9) 0.0540(12) 0.207(6) 0.073(13) Uani 0.50 1 d PU A -1
O2D O 0.1092(8) 0.0321(10) 0.196(4) 0.086(9) Uani 0.50 1 d PU A -1
N1D N 0.0747(8) 0.0428(7) 0.207(3) 0.097(10) Uani 0.50 1 d PU A -1
H1D H 0.0641 0.0249 0.1945 0.117 Uiso 0.50 1 calc PR A -1
C21D C 0.0607(7) 0.0587(6) 0.224(3) 0.065(7) Uani 0.50 1 d PU A -1
C22D C 0.0339(5) 0.0459(5) 0.198(2) 0.078(6) Uani 0.50 1 d PU A -1
H22D H 0.0256 0.0273 0.1664 0.093 Uiso 0.50 1 calc PR A -1
N23D N 0.0174(4) 0.0566(5) 0.212(2) 0.086(6) Uani 0.50 1 d PU A -1
C24D C 0.0301(7) 0.0827(8) 0.254(4) 0.097(10) Uani 0.50 1 d PU A -1
H24D H 0.0202 0.0923 0.2556 0.116 Uiso 0.50 1 calc PR A -1
C25D C 0.0592(11) 0.0972(9) 0.297(6) 0.092(14) Uani 0.50 1 d PU A -1
H25D H 0.0665 0.1145 0.3466 0.111 Uiso 0.50 1 calc PR A -1
C26D C 0.0760(8) 0.0871(8) 0.269(4) 0.077(10) Uani 0.50 1 d PU A -1
H26D H 0.0955 0.0974 0.2774 0.092 Uiso 0.50 1 calc PR A -1
O1E O 0.1190(10) 0.0761(10) 0.238(4) 0.096(10) Uani 0.50 1 d PU A -2
C1E C 0.0981(13) 0.0556(13) 0.252(8) 0.090(17) Uani 0.50 1 d PU A -2
O2E O 0.1068(10) 0.0347(12) 0.264(5) 0.131(18) Uani 0.50 1 d PU A -2
N1E N 0.0755(7) 0.0452(6) 0.316(4) 0.116(10) Uani 0.50 1 d PU A -2
H1E H 0.0679 0.0282 0.3510 0.139 Uiso 0.50 1 calc PR A -2
C21E C 0.0617(7) 0.0610(8) 0.334(5) 0.095(10) Uani 0.50 1 d PU A -2
C22E C 0.0337(7) 0.0458(6) 0.360(4) 0.140(10) Uani 0.50 1 d PU A -2
H22E H 0.0258 0.0265 0.3727 0.168 Uiso 0.50 1 calc PR A -2
N23E N 0.0158(5) 0.0568(5) 0.371(4) 0.145(9) Uani 0.50 1 d PU A -2
C24E C 0.0274(9) 0.0846(7) 0.360(4) 0.119(11) Uani 0.50 1 d PU A -2
H24E H 0.0163 0.0929 0.3524 0.143 Uiso 0.50 1 calc PR A -2
C25E C 0.0543(15) 0.0994(14) 0.361(7) 0.13(2) Uani 0.50 1 d PU A -2
H25E H 0.0627 0.1189 0.3684 0.160 Uiso 0.50 1 calc PR A -2
C26E C 0.0714(9) 0.0873(10) 0.351(4) 0.086(11) Uani 0.50 1 d PU A -2
H26E H 0.0908 0.0990 0.3570 0.103 Uiso 0.50 1 calc PR A -2
C1S C 0.019(3) 0.0320(11) 0.003(9) 0.33(4) Uani 0.50 1 d PU . .
H1S H 0.0298 0.0514 0.0098 0.401 Uiso 0.50 1 calc PR A .

loop_
_atom_site_aniso_label
_atom_site_aniso_U_11
_atom_site_aniso_U_22
_atom_site_aniso_U_33
_atom_site_aniso_U_23
_atom_site_aniso_U_13
_atom_site_aniso_U_12
O1A 0.082(6) 0.092(6) 0.122(6) 0.041(5) 0.033(5) 0.044(5)
O2A 0.063(5) 0.083(5) 0.093(5) 0.017(4) 0.016(4) 0.038(4)
N1A 0.056(6) 0.084(6) 0.088(6) 0.029(5) 0.018(5) 0.036(5)
C1A 0.062(9) 0.090(10) 0.067(7) 0.017(6) 0.014(6) 0.044(8)
C11A 0.061(8) 0.092(8) 0.061(8) 0.010(6) 0.012(8) 0.038(6)
C12A 0.064(9) 0.057(6) 0.078(10) 0.009(6) 0.021(9) 0.024(6)
C13A 0.063(9) 0.090(8) 0.092(10) 0.005(6) 0.014(7) 0.042(6)
C14A 0.065(8) 0.113(10) 0.124(12) 0.008(8) 0.028(10) 0.048(7)
C15A 0.115(12) 0.183(14) 0.079(10) 0.010(9) 0.032(10) 0.092(11)
C16A 0.085(10) 0.154(11) 0.074(10) 0.005(7) 0.013(7) 0.065(8)
O3A 0.066(5) 0.103(5) 0.087(6) -0.008(4) 0.008(5) 0.036(4)
C17A 0.100(9) 0.146(11) 0.090(9) -0.035(8) -0.016(8) 0.050(8)
C21A 0.059(7) 0.073(8) 0.064(7) 0.020(6) 0.006(6) 0.035(6)
C22A 0.066(7) 0.080(8) 0.079(8) 0.017(6) 0.002(6) 0.040(7)
N23A 0.068(6) 0.086(7) 0.087(6) 0.014(6) 0.008(5) 0.039(6)
C24A 0.064(8) 0.076(8) 0.104(9) 0.010(7) -0.008(7) 0.039(6)
C25A 0.075(8) 0.088(8) 0.085(8) 0.025(6) 0.009(7) 0.041(7)
C26A 0.073(7) 0.097(9) 0.072(7) 0.021(7) 0.010(5) 0.049(7)
O1B 0.083(5) 0.069(5) 0.147(7) 0.025(4) 0.017(4) 0.041(5)
O2B 0.060(5) 0.065(6) 0.117(6) 0.005(4) 0.007(4) 0.023(5)
N1B 0.067(6) 0.060(6) 0.091(6) 0.014(5) 0.006(5) 0.034(5)
C1B 0.074(9) 0.066(9) 0.070(7) 0.007(6) 0.001(6) 0.035(8)
C11B 0.054(7) 0.056(8) 0.104(11) -0.007(9) -0.008(8) 0.017(7)
C12B 0.068(8) 0.064(8) 0.086(10) 0.020(9) 0.015(8) 0.027(7)
C13B 0.092(10) 0.084(11) 0.096(11) 0.013(8) 0.003(7) 0.043(10)
C14B 0.078(9) 0.073(9) 0.157(15) 0.003(11) 0.003(10) 0.020(7)
C15B 0.145(13) 0.095(11) 0.091(10) 0.048(10) 0.042(11) 0.061(10)
C16B 0.115(11) 0.099(11) 0.079(10) 0.003(8) -0.018(8) 0.049(10)
O3B 0.100(6) 0.113(6) 0.081(6) 0.022(5) 0.007(5) 0.041(5)
C17B 0.138(12) 0.180(14) 0.095(10) -0.013(10) -0.031(9) 0.056(11)
C21B 0.063(8) 0.069(8) 0.072(7) 0.000(6) -0.009(6) 0.037(7)
C22B 0.061(8) 0.085(8) 0.088(8) 0.009(7) -0.002(6) 0.040(6)
N23B 0.077(7) 0.090(6) 0.081(6) 0.015(5) 0.012(5) 0.046(6)
C24B 0.080(8) 0.091(9) 0.085(8) 0.007(7) 0.016(6) 0.045(8)
C25B 0.067(8) 0.088(8) 0.092(8) 0.008(7) 0.003(7) 0.049(7)
C26B 0.074(8) 0.065(7) 0.069(7) -0.004(5) -0.007(6) 0.037(7)
O1C 0.073(5) 0.093(5) 0.125(6) 0.021(4) 0.020(5) 0.051(5)
O2C 0.083(5) 0.077(5) 0.098(5) 0.009(4) 0.012(4) 0.049(5)
N1C 0.064(5) 0.069(6) 0.085(6) 0.010(5) 0.019(4) 0.041(6)
C1C 0.061(8) 0.078(9) 0.066(7) 0.000(6) 0.007(6) 0.039(8)
C11C 0.078(7) 0.063(7) 0.078(9) 0.000(7) 0.008(6) 0.049(6)
C12C 0.080(7) 0.077(8) 0.093(10) 0.016(8) -0.008(6) 0.056(7)
C13C 0.103(9) 0.098(10) 0.098(11) -0.013(7) -0.023(7) 0.060(8)
C14C 0.099(10) 0.069(9) 0.168(15) 0.030(9) 0.016(11) 0.041(8)
C15C 0.143(12) 0.142(12) 0.100(11) 0.037(10) -0.003(8) 0.099(11)
C16C 0.139(11) 0.128(11) 0.061(9) -0.013(7) -0.007(8) 0.082(9)
O3C 0.134(7) 0.119(6) 0.102(6) -0.016(5) -0.024(5) 0.094(6)
C17C 0.211(16) 0.179(14) 0.096(10) -0.049(10) -0.019(10) 0.128(13)
C21C 0.055(7) 0.072(8) 0.068(7) -0.009(6) 0.004(6) 0.031(7)
C22C 0.068(7) 0.082(9) 0.112(9) 0.022(7) 0.038(6) 0.045(7)
N23C 0.089(7) 0.071(7) 0.118(8) 0.020(6) 0.027(6) 0.043(6)
C24C 0.065(7) 0.077(8) 0.102(9) 0.023(7) 0.017(7) 0.034(7)
C25C 0.079(8) 0.084(9) 0.100(9) 0.007(7) 0.020(6) 0.040(8)
C26C 0.067(7) 0.064(8) 0.100(8) 0.003(6) 0.013(7) 0.036(6)
C11D 0.15(2) 0.101(11) 0.088(13) -0.005(9) 0.004(15) 0.042(12)
C12D 0.096(12) 0.088(8) 0.093(12) -0.020(7) -0.032(12) 0.056(8)
C13D 0.078(11) 0.108(10) 0.152(17) -0.032(10) -0.007(9) 0.049(8)
C14D 0.115(13) 0.104(10) 0.141(15) -0.024(11) 0.044(14) 0.026(9)
C15D 0.24(3) 0.184(18) 0.095(14) -0.032(11) -0.048(18) 0.08(2)
C16D 0.114(16) 0.149(15) 0.24(3) -0.042(18) -0.094(18) 0.052(14)
O3D 0.103(7) 0.128(7) 0.118(8) -0.003(6) -0.001(7) 0.060(5)
C17D 0.138(12) 0.203(16) 0.114(12) -0.013(10) -0.030(10) 0.087(12)
O1D 0.099(15) 0.08(2) 0.07(2) 0.042(14) -0.012(16) 0.035(15)
C1D 0.01(2) 0.07(3) 0.13(3) -0.01(2) 0.016(18) 0.01(2)
O2D 0.038(14) 0.090(19) 0.13(3) 0.001(17) 0.007(13) 0.030(12)
N1D 0.056(19) 0.12(2) 0.094(18) 0.000(17) -0.032(15) 0.025(16)
C21D 0.08(2) 0.062(17) 0.064(17) -0.023(15) -0.030(17) 0.044(16)
C22D 0.053(16) 0.096(17) 0.067(16) -0.012(13) -0.032(14) 0.024(14)
N23D 0.076(14) 0.094(16) 0.093(16) -0.028(13) -0.015(11) 0.045(12)
C24D 0.09(2) 0.10(2) 0.10(2) 0.01(2) 0.010(19) 0.043(18)
C25D 0.07(2) 0.051(19) 0.14(4) 0.00(2) 0.00(2) 0.020(16)
C26D 0.064(16) 0.07(2) 0.09(2) 0.02(2) 0.036(18) 0.027(15)
O1E 0.087(17) 0.07(2) 0.09(3) 0.043(19) -0.02(2) 0.012(15)
C1E 0.07(4) 0.11(3) 0.13(4) 0.01(3) 0.03(3) 0.08(3)
O2E 0.13(3) 0.095(19) 0.18(4) -0.01(3) 0.01(2) 0.063(17)
N1E 0.063(18) 0.090(17) 0.19(3) 0.00(2) -0.02(2) 0.037(15)
C21E 0.070(19) 0.09(2) 0.13(3) -0.04(2) -0.04(2) 0.044(19)
C22E 0.09(2) 0.10(2) 0.22(3) 0.01(2) 0.02(2) 0.044(17)
N23E 0.095(16) 0.117(19) 0.25(3) -0.04(2) -0.027(18) 0.073(15)
C24E 0.13(2) 0.055(18) 0.15(3) -0.02(2) 0.00(3) 0.027(18)
C25E 0.13(3) 0.14(3) 0.17(5) -0.06(3) -0.01(3) 0.10(2)
C26E 0.08(2) 0.09(2) 0.07(2) -0.02(2) 0.01(2) 0.034(19)
C1S 0.35(6) 0.43(5) 0.21(3) 0.01(5) 0.00(3) 0.19(4)

loop_
_atom_type_symbol
_atom_type_description
_atom_type_scat_dispersion_real
_atom_type_scat_dispersion_imag
_atom_type_scat_source
C C 0.0181 0.0091 'International Tables Vol C Tables 4.2.6.8 and 6.1.1.4'
H H 0.0000 0.0000 'International Tables Vol C Tables 4.2.6.8 and 6.1.1.4'
N N 0.0311 0.0180 'International Tables Vol C Tables 4.2.6.8 and 6.1.1.4'
O O 0.0492 0.0322 'International Tables Vol C Tables 4.2.6.8 and 6.1.1.4'

loop_
_geom_angle_atom_site_label_1
_geom_angle_atom_site_label_2
_geom_angle_atom_site_label_3
_geom_angle
_geom_angle_site_symmetry_1
_geom_angle_site_symmetry_3
C1A O2A C11A 117.2(8) . .
C1A N1A C21A 123.4(9) . .
C1A N1A H1A 118.3 . .
C21A N1A H1A 118.3 . .
O1A C1A N1A 129.0(11) . .
O1A C1A O2A 122.8(10) . .
N1A C1A O2A 108.2(10) . .
C12A C11A C16A 120.7(10) . .
C12A C11A O2A 119.2(10) . .
C16A C11A O2A 120.0(12) . .
C11A C12A C13A 120.5(10) . .
C11A C12A O3A 116.6(10) . .
C13A C12A O3A 122.8(12) . .
C14A C13A C12A 117.5(10) . .
C14A C13A H13A 121.2 . .
C12A C13A H13A 121.2 . .
C15A C14A C13A 122.7(11) . .
C15A C14A H14A 118.6 . .
C13A C14A H14A 118.6 . .
C14A C15A C16A 118.1(11) . .
C14A C15A H15A 120.9 . .
C16A C15A H15A 120.9 . .
C11A C16A C15A 120.3(11) . .
C11A C16A H16A 119.8 . .
C15A C16A H16A 119.8 . .
C12A O3A C17A 118.8(9) . .
O3A C17A H17A 109.5 . .
O3A C17A H17B 109.5 . .
H17A C17A H17B 109.5 . .
O3A C17A H17C 109.5 . .
H17A C17A H17C 109.5 . .
H17B C17A H17C 109.5 . .
C26A C21A N1A 125.9(10) . .
C26A C21A C22A 115.1(10) . .
N1A C21A C22A 119.0(10) . .
N23A C22A C21A 126.6(9) . .
N23A C22A H22A 116.7 . .
C21A C22A H22A 116.7 . .
C22A N23A C24A 116.7(9) . .
N23A C24A C25A 121.5(9) . .
N23A C24A H24A 119.2 . .
C25A C24A H24A 119.2 . .
C26A C25A C24A 119.0(10) . .
C26A C25A H25A 120.5 . .
C24A C25A H25A 120.5 . .
C21A C26A C25A 121.2(10) . .
C21A C26A H26A 119.4 . .
C25A C26A H26A 119.4 . .
C1B O2B C11B 116.6(8) . .
C1B N1B C21B 125.2(9) . .
C1B N1B H1B 117.4 . .
C21B N1B H1B 117.4 . .
O1B C1B N1B 128.0(11) . .
O1B C1B O2B 122.4(10) . .
N1B C1B O2B 109.6(10) . .
C12B C11B O2B 120.6(12) . .
C12B C11B C16B 119.7(11) . .
O2B C11B C16B 119.6(12) . .
C13B C12B C11B 121.8(11) . .
C13B C12B O3B 122.9(13) . .
C11B C12B O3B 115.4(12) . .
C12B C13B C14B 119.1(12) . .
C12B C13B H13B 120.4 . .
C14B C13B H13B 120.4 . .
C15B C14B C13B 120.1(12) . .
C15B C14B H14B 120.0 . .
C13B C14B H14B 120.0 . .
C14B C15B C16B 121.1(12) . .
C14B C15B H15B 119.4 . .
C16B C15B H15B 119.4 . .
C15B C16B C11B 118.2(11) . .
C15B C16B H16B 120.9 . .
C11B C16B H16B 120.9 . .
C12B O3B C17B 117.0(10) . .
O3B C17B H17D 109.5 . .
O3B C17B H17E 109.5 . .
H17D C17B H17E 109.5 . .
O3B C17B H17F 109.5 . .
H17D C17B H17F 109.5 . .
H17E C17B H17F 109.5 . .
C26B C21B C22B 119.2(10) . .
C26B C21B N1B 123.5(10) . .
C22B C21B N1B 117.3(10) . .
N23B C22B C21B 124.0(9) . .
N23B C22B H22B 118.0 . .
C21B C22B H22B 118.0 . .
C22B N23B C24B 114.9(9) . .
N23B C24B C25B 124.8(10) . .
N23B C24B H24B 117.6 . .
C25B C24B H24B 117.6 . .
C24B C25B C26B 119.2(9) . .
C24B C25B H25B 120.4 . .
C26B C25B H25B 120.4 . .
C21B C26B C25B 117.8(9) . .
C21B C26B H26B 121.1 . .
C25B C26B H26B 121.1 . .
C1C O2C C11C 117.5(8) . .
C1C N1C C21C 126.3(9) . .
C1C N1C H1C 116.8 . .
C21C N1C H1C 116.8 . .
O1C C1C N1C 125.9(10) . .
O1C C1C O2C 123.2(10) . .
N1C C1C O2C 110.9(10) . .
C16C C11C C12C 121.5(10) . .
C16C C11C O2C 119.6(11) . .
C12C C11C O2C 118.9(11) . .
C11C C12C C13C 119.4(11) . .
C11C C12C O3C 119.1(10) . .
C13C C12C O3C 121.5(12) . .
C12C C13C C14C 119.9(11) . .
C12C C13C H13C 120.1 . .
C14C C13C H13C 120.1 . .
C15C C14C C13C 119.7(12) . .
C15C C14C H14C 120.2 . .
C13C C14C H14C 120.2 . .
C14C C15C C16C 119.5(12) . .
C14C C15C H15C 120.2 . .
C16C C15C H15C 120.2 . .
C11C C16C C15C 120.1(11) . .
C11C C16C H16C 120.0 . .
C15C C16C H16C 120.0 . .
C12C O3C C17C 119.4(9) . .
O3C C17C H17G 109.5 . .
O3C C17C H17H 109.5 . .
H17G C17C H17H 109.5 . .
O3C C17C H17I 109.5 . .
H17G C17C H17I 109.5 . .
H17H C17C H17I 109.5 . .
C22C C21C N1C 120.6(10) . .
C22C C21C C26C 115.7(10) . .
N1C C21C C26C 123.6(10) . .
N23C C22C C21C 126.6(9) . .
N23C C22C H22C 116.7 . .
C21C C22C H22C 116.7 . .
C22C N23C C24C 116.3(9) . .
C25C C24C N23C 122.8(10) . .
C25C C24C H24C 118.6 . .
N23C C24C H24C 118.6 . .
C24C C25C C26C 120.6(10) . .
C24C C25C H25C 119.7 . .
C26C C25C H25C 119.7 . .
C25C C26C C21C 118.1(10) . .
C25C C26C H26C 121.0 . .
C21C C26C H26C 121.0 . .
O2D C11D C16D 105(3) . .
O2D C11D C12D 134(2) . .
C16D C11D C12D 119(2) . .
O3D C12D C11D 110.7(15) . .
O3D C12D C13D 129.3(16) . .
C11D C12D C13D 120.0(16) . .
C12D C13D C14D 119.3(14) . .
C12D C13D H13D 120.3 . .
C14D C13D H13D 120.3 . .
C15D C14D C13D 120.3(17) . .
C15D C14D H14D 119.9 . .
C13D C14D H14D 119.9 . .
C14D C15D C16D 118(2) . .
C14D C15D H15D 121.0 . .
C16D C15D H15D 121.0 . .
C11D C16D C15D 123(2) . .
C11D C16D H16D 118.6 . .
C15D C16D H16D 118.6 . .
C12D O3D C17D 114.7(11) . .
O3D C17D H171 109.5 . .
O3D C17D H172 109.5 . .
H171 C17D H172 109.5 . .
O3D C17D H173 109.5 . .
H171 C17D H173 109.5 . .
H172 C17D H173 109.5 . .
O2D C1D O1D 142(5) . .
O2D C1D N1D 106(4) . .
O1D C1D N1D 110(5) . .
C11D O2D C1D 110(4) . .
C21D N1D C1D 127(3) . .
C21D N1D H1D 116.5 . .
C1D N1D H1D 116.5 . .
C22D C21D C26D 122(3) . .
C22D C21D N1D 118(3) . .
C26D C21D N1D 120(3) . .
C21D C22D N23D 127(2) . .
C21D C22D H22D 116.7 . .
N23D C22D H22D 116.7 . .
C24D N23D C22D 114(2) . .
N23D C24D C25D 122(3) . .
N23D C24D H24D 119.2 . .
C25D C24D H24D 119.2 . .
C26D C25D C24D 123(4) . .
C26D C25D H25D 118.7 . .
C24D C25D H25D 118.7 . .
C25D C26D C21D 111(4) . .
C25D C26D H26D 124.4 . .
C21D C26D H26D 124.4 . .
O1E C1E N1E 143(6) . .
O1E C1E O2E 103(5) . .
N1E C1E O2E 105(5) . .
C1E O2E C11D 122(5) . .
C1E N1E C21E 120(4) . .
C1E N1E H1E 120.2 . .
C21E N1E H1E 120.2 . .
C26E C21E C22E 113(4) . .
C26E C21E N1E 131(4) . .
C22E C21E N1E 115(3) . .
C21E C22E N23E 125(3) . .
C21E C22E H22E 117.5 . .
N23E C22E H22E 117.5 . .
C24E N23E C22E 117(3) . .
C25E C24E N23E 118(5) . .
C25E C24E H24E 121.2 . .
N23E C24E H24E 121.2 . .
C24E C25E C26E 122(6) . .
C24E C25E H25E 118.9 . .
C26E C25E H25E 118.9 . .
C21E C26E C25E 123(5) . .
C21E C26E H26E 118.5 . .
C25E C26E H26E 118.5 . .
C1S C1S C1S 119.9(6) 11 12

loop_
_geom_bond_atom_site_label_1
_geom_bond_atom_site_label_2
_geom_bond_distance
_geom_bond_site_symmetry_2
O1A C1A 1.195(11) .
O2A C1A 1.374(11) .
O2A C11A 1.406(11) .
N1A C1A 1.334(12) .
N1A C21A 1.384(11) .
N1A H1A 0.8600 .
C11A C12A 1.354(12) .
C11A C16A 1.354(13) .
C12A C13A 1.378(13) .
C12A O3A 1.383(11) .
C13A C14A 1.370(14) .
C13A H13A 0.9300 .
C14A C15A 1.357(15) .
C14A H14A 0.9300 .
C15A C16A 1.375(15) .
C15A H15A 0.9300 .
C16A H16A 0.9300 .
O3A C17A 1.416(11) .
C17A H17A 0.9600 .
C17A H17B 0.9600 .
C17A H17C 0.9600 .
C21A C26A 1.362(12) .
C21A C22A 1.388(12) .
C22A N23A 1.321(11) .
C22A H22A 0.9300 .
N23A C24A 1.341(11) .
C24A C25A 1.389(13) .
C24A H24A 0.9300 .
C25A C26A 1.373(13) .
C25A H25A 0.9300 .
C26A H26A 0.9300 .
O1B C1B 1.208(11) .
O2B C1B 1.381(11) .
O2B C11B 1.385(11) .
N1B C1B 1.321(11) .
N1B C21B 1.414(11) .
N1B H1B 0.8600 .
C11B C12B 1.348(13) .
C11B C16B 1.393(14) .
C12B C13B 1.336(13) .
C12B O3B 1.376(11) .
C13B C14B 1.389(16) .
C13B H13B 0.9300 .
C14B C15B 1.337(15) .
C14B H14B 0.9300 .
C15B C16B 1.372(15) .
C15B H15B 0.9300 .
C16B H16B 0.9300 .
O3B C17B 1.428(13) .
C17B H17D 0.9600 .
C17B H17E 0.9600 .
C17B H17F 0.9600 .
C21B C26B 1.375(12) .
C21B C22B 1.380(12) .
C22B N23B 1.344(11) .
C22B H22B 0.9300 .
N23B C24B 1.345(12) .
C24B C25B 1.360(13) .
C24B H24B 0.9300 .
C25B C26B 1.379(12) .
C25B H25B 0.9300 .
C26B H26B 0.9300 .
O1C C1C 1.207(10) .
O2C C1C 1.359(11) .
O2C C11C 1.404(10) .
N1C C1C 1.336(11) .
N1C C21C 1.382(11) .
N1C H1C 0.8600 .
C11C C16C 1.351(13) .
C11C C12C 1.355(13) .
C12C C13C 1.356(13) .
C12C O3C 1.366(11) .
C13C C14C 1.403(16) .
C13C H13C 0.9300 .
C14C C15C 1.354(16) .
C14C H14C 0.9300 .
C15C C16C 1.375(15) .
C15C H15C 0.9300 .
C16C H16C 0.9300 .
O3C C17C 1.426(12) .
C17C H17G 0.9600 .
C17C H17H 0.9600 .
C17C H17I 0.9600 .
C21C C22C 1.373(13) .
C21C C26C 1.391(12) .
C22C N23C 1.306(11) .
C22C H22C 0.9300 .
N23C C24C 1.339(12) .
C24C C25C 1.332(13) .
C24C H24C 0.9300 .
C25C C26C 1.386(13) .
C25C H25C 0.9300 .
C26C H26C 0.9300 .
C11D O2D 1.28(4) .
C11D C16D 1.32(3) .
C11D C12D 1.35(2) .
C12D O3D 1.343(14) .
C12D C13D 1.371(17) .
C13D C14D 1.381(18) .
C13D H13D 0.9300 .
C14D C15D 1.34(2) .
C14D H14D 0.9300 .
C15D C16D 1.38(2) .
C15D H15D 0.9300 .
C16D H16D 0.9300 .
O3D C17D 1.441(13) .
C17D H171 0.9600 .
C17D H172 0.9600 .
C17D H173 0.9600 .
O1D C1D 1.33(7) .
C1D O2D 1.29(7) .
C1D N1D 1.53(6) .
N1D C21D 1.43(4) .
N1D H1D 0.8600 .
C21D C22D 1.30(3) .
C21D C26D 1.41(5) .
C22D N23D 1.31(3) .
C22D H22D 0.9300 .
N23D C24D 1.29(4) .
C24D C25D 1.43(6) .
C24D H24D 0.9300 .
C25D C26D 1.32(7) .
C25D H25D 0.9300 .
C26D H26D 0.9300 .
O1E C1E 1.14(7) .
C1E N1E 1.21(6) .
C1E O2E 1.45(8) .
N1E C21E 1.42(4) .
N1E H1E 0.8600 .
C21E C26E 1.27(5) .
C21E C22E 1.35(4) .
C22E N23E 1.39(3) .
C22E H22E 0.9300 .
N23E C24E 1.33(4) .
C24E C25E 1.28(7) .
C24E H24E 0.9300 .
C25E C26E 1.40(8) .
C25E H25E 0.9300 .
C26E H26E 0.9300 .
C1S C1S 1.53(5) 11
C1S C1S 1.53(5) 12
C1S H1S 0.9300 .

loop_
_geom_hbond_atom_site_label_D
_geom_hbond_atom_site_label_H
_geom_hbond_atom_site_label_A
_geom_hbond_distance_DH
_geom_hbond_distance_HA
_geom_hbond_distance_DA
_geom_hbond_angle_DHA
_geom_hbond_site_symmetry_A
_geom_hbond_publ_flag
N1A H1A N23B 0.86 2.09 2.934(11) 165 . yes
N1B H1B N23C 0.86 2.06 2.912(12) 173 . yes
N1C H1C N23A 0.86 2.12 2.970(11) 170 . yes
N1D H1D N23D 0.86 2.03 2.88(4) 169 3 yes
N1E H1E N23E 0.86 2.12 2.95(4) 161 3 yes

loop_
_geom_torsion_atom_site_label_1
_geom_torsion_atom_site_label_2
_geom_torsion_atom_site_label_3
_geom_torsion_atom_site_label_4
_geom_torsion
C21A N1A C1A O1A -0.2(16)
C21A N1A C1A O2A 178.0(8)
C11A O2A C1A O1A -10.8(14)
C11A O2A C1A N1A 170.9(8)
C1A O2A C11A C12A -79.6(11)
C1A O2A C11A C16A 102.1(11)
C16A C11A C12A C13A -0.4(15)
O2A C11A C12A C13A -178.6(8)
C16A C11A C12A O3A 176.5(9)
O2A C11A C12A O3A -1.7(13)
C11A C12A C13A C14A 0.1(14)
O3A C12A C13A C14A -176.7(9)
C12A C13A C14A C15A -0.2(17)
C13A C14A C15A C16A 1(2)
C12A C11A C16A C15A 0.9(17)
O2A C11A C16A C15A 179.1(10)
C14A C15A C16A C11A -1.1(19)
C11A C12A O3A C17A -172.5(9)
C13A C12A O3A C17A 4.4(13)
C1A N1A C21A C26A -25.6(14)
C1A N1A C21A C22A 156.0(9)
C26A C21A C22A N23A -0.6(15)
N1A C21A C22A N23A 178.0(9)
C21A C22A N23A C24A 0.2(15)
C22A N23A C24A C25A -0.6(14)
N23A C24A C25A C26A 1.4(15)
N1A C21A C26A C25A -177.0(9)
C22A C21A C26A C25A 1.4(14)
C24A C25A C26A C21A -1.8(15)
C21B N1B C1B O1B -6.4(16)
C21B N1B C1B O2B 172.3(8)
C11B O2B C1B O1B 2.6(14)
C11B O2B C1B N1B -176.2(9)
C1B O2B C11B C12B 95.8(11)
C1B O2B C11B C16B -88.7(11)
O2B C11B C12B C13B 176.0(9)
C16B C11B C12B C13B 0.5(16)
O2B C11B C12B O3B -4.4(14)
C16B C11B C12B O3B -179.9(9)
C11B C12B C13B C14B -0.8(16)
O3B C12B C13B C14B 179.6(10)
C12B C13B C14B C15B 0.6(18)
C13B C14B C15B C16B 0(2)
C14B C15B C16B C11B -0.2(19)
C12B C11B C16B C15B 0.0(16)
O2B C11B C16B C15B -175.5(10)
C13B C12B O3B C17B -1.1(15)
C11B C12B O3B C17B 179.3(10)
C1B N1B C21B C26B 23.7(14)
C1B N1B C21B C22B -154.9(9)
C26B C21B C22B N23B 1.1(15)
N1B C21B C22B N23B 179.8(9)
C21B C22B N23B C24B -1.5(14)
C22B N23B C24B C25B 2.4(15)
N23B C24B C25B C26B -2.9(16)
C22B C21B C26B C25B -1.4(13)
N1B C21B C26B C25B -180.0(9)
C24B C25B C26B C21B 2.3(14)
C21C N1C C1C O1C 4.5(16)
C21C N1C C1C O2C -176.3(8)
C11C O2C C1C O1C 6.3(14)
C11C O2C C1C N1C -172.9(8)
C1C O2C C11C C16C 94.7(11)
C1C O2C C11C C12C -88.5(11)
C16C C11C C12C C13C 1.4(16)
O2C C11C C12C C13C -175.4(9)
C16C C11C C12C O3C -178.2(10)
O2C C11C C12C O3C 5.0(14)
C11C C12C C13C C14C -0.9(16)
O3C C12C C13C C14C 178.7(10)
C12C C13C C14C C15C -0.5(18)
C13C C14C C15C C16C 1(2)
C12C C11C C16C C15C -0.5(17)
O2C C11C C16C C15C 176.3(10)
C14C C15C C16C C11C -1.0(19)
C11C C12C O3C C17C 171.9(10)
C13C C12C O3C C17C -7.7(16)
C1C N1C C21C C22C -164.7(9)
C1C N1C C21C C26C 19.3(14)
N1C C21C C22C N23C -177.1(10)
C26C C21C C22C N23C -0.8(16)
C21C C22C N23C C24C 0.7(17)
C22C N23C C24C C25C -1.1(16)
N23C C24C C25C C26C 1.6(17)
C24C C25C C26C C21C -1.6(15)
C22C C21C C26C C25C 1.2(14)
N1C C21C C26C C25C 177.4(9)
O2D C11D C12D O3D -15(3)
C16D C11D C12D O3D 178.4(14)
O2E C11D C12D O3D 1(3)
O2D C11D C12D C13D 164(3)
C16D C11D C12D C13D -3(2)
O2E C11D C12D C13D 179(2)
O3D C12D C13D C14D -177.5(11)
C11D C12D C13D C14D 3.9(18)
C12D C13D C14D C15D -3(2)
C13D C14D C15D C16D 1(3)
O2D C11D C16D C15D -169(3)
C12D C11D C16D C15D 1(3)
O2E C11D C16D C15D 178(3)
C14D C15D C16D C11D 0(3)
C11D C12D O3D C17D -175.4(11)
C13D C12D O3D C17D 5.8(17)
C16D C11D O2D C1D -83(4)
C12D C11D O2D C1D 109(4)
O1D C1D O2D C11D 21(9)
N1D C1D O2D C11D 178(3)
O2D C1D N1D C21D 177(3)
O1D C1D N1D C21D -18(6)
C1D N1D C21D C22D 170(3)
C1D N1D C21D C26D -10(5)
C26D C21D C22D N23D -2(5)
N1D C21D C22D N23D 178(2)
C21D C22D N23D C24D 1(4)
C22D N23D C24D C25D -7(5)
N23D C24D C25D C26D 14(7)
C24D C25D C26D C21D -13(6)
C22D C21D C26D C25D 7(5)
N1D C21D C26D C25D -172(3)
N1E C1E O2E C11D 179(4)
C16D C11D O2E C1E -54(5)
C12D C11D O2E C1E 123(4)
O2E C1E N1E C21E 176(4)
C1E N1E C21E C22E 160(6)
C26E C21E C22E N23E 14(7)
N1E C21E C22E N23E -175(4)
C21E C22E N23E C24E -3(7)
C22E N23E C24E C25E -9(7)
N23E C24E C25E C26E 9(8)
C22E C21E C26E C25E -14(7)
N1E C21E C26E C25E 178(5)
C24E C25E C26E C21E 3(8)
